data_1568426
loop_
_publ_author_name
'Naksomboon, Kananat'
'G\'omez-Bengoa, Enrique'
'Mehara, Jaya'
'Roithov\'a, Jana'
'Otten, Edwin'
'Fern\'andez-Ib\'a\~nez, M. \'Angeles'

_publ_section_title
;
 Mechanistic studies of the palladium-catalyzed S,O-ligand promoted C--H
 olefination of aromatic compounds
;
_journal_issue 11
_journal_name_full 'Chemical Science'
_journal_page_first 2943
_journal_page_last 2953
_journal_paper_doi 10.1039/D2SC06840K
_journal_volume 14
_journal_year 2023
_chemical_absolute_configuration ad
_chemical_formula_sum 'C34 H31 O2 P Pd S'
_chemical_formula_weight 641.02
_space_group_crystal_system orthorhombic
_space_group_IT_number 19
_space_group_name_Hall 'P 2ac 2ab'
_space_group_name_H-M_alt 'P 21 21 21'
_atom_sites_solution_hydrogens geom
_audit_creation_method SHELXL-2014/7
_audit_update_record
;
2019-12-03 deposited with the CCDC.	2023-02-16 downloaded from the CCDC.
;
_cell_angle_alpha 90
_cell_angle_beta 90
_cell_angle_gamma 90
_cell_formula_units_Z 4
_cell_length_a 9.7129(4)
_cell_length_b 11.8850(4)
_cell_length_c 24.9669(9)
_cell_measurement_reflns_used 9714
_cell_measurement_temperature 100(2)
_cell_measurement_theta_max 29.64
_cell_measurement_theta_min 2.99
_cell_volume 2882.12(19)
_computing_structure_refinement 'SHELXL-2014/7 (Sheldrick, 2014)'
_diffrn_ambient_temperature 100(2)
_diffrn_measured_fraction_theta_full 0.998
_diffrn_measured_fraction_theta_max 0.997
_diffrn_measurement_device_type 'Bruker APEX-II CCD'
_diffrn_measurement_method '\f and \w scans'
_diffrn_radiation_type MoK\a
_diffrn_radiation_wavelength 0.71073
_diffrn_reflns_av_R_equivalents 0.0236
_diffrn_reflns_av_unetI/netI 0.0172
_diffrn_reflns_Laue_measured_fraction_full 0.998
_diffrn_reflns_Laue_measured_fraction_max 0.997
_diffrn_reflns_limit_h_max 13
_diffrn_reflns_limit_h_min -13
_diffrn_reflns_limit_k_max 16
_diffrn_reflns_limit_k_min -16
_diffrn_reflns_limit_l_max 34
_diffrn_reflns_limit_l_min -34
_diffrn_reflns_number 53234
_diffrn_reflns_point_group_measured_fraction_full 0.998
_diffrn_reflns_point_group_measured_fraction_max 0.996
_diffrn_reflns_theta_full 25.242
_diffrn_reflns_theta_max 29.634
_diffrn_reflns_theta_min 2.988
_exptl_absorpt_coefficient_mu 0.802
_exptl_absorpt_correction_T_max 0.7459
_exptl_absorpt_correction_T_min 0.6571
_exptl_absorpt_correction_type multi-scan
_exptl_absorpt_process_details SADABS
_exptl_crystal_colour colourless
_exptl_crystal_density_diffrn 1.477
_exptl_crystal_description block
_exptl_crystal_F_000 1312
_exptl_crystal_size_max 0.330
_exptl_crystal_size_mid 0.300
_exptl_crystal_size_min 0.120
_refine_diff_density_max 0.293
_refine_diff_density_min -0.505
_refine_diff_density_rms 0.051
_refine_ls_abs_structure_details
;
 Flack x determined using 3418 quotients [(I+)-(I-)]/[(I+)+(I-)]
 (Parsons, Flack and Wagner, Acta Cryst. B69 (2013) 249-259).
;
_refine_ls_abs_structure_Flack -0.013(4)
_refine_ls_extinction_method none
_refine_ls_goodness_of_fit_ref 1.086
_refine_ls_hydrogen_treatment constr
_refine_ls_matrix_type full
_refine_ls_number_parameters 354
_refine_ls_number_reflns 8114
_refine_ls_number_restraints 0
_refine_ls_restrained_S_all 1.086
_refine_ls_R_factor_all 0.0173
_refine_ls_R_factor_gt 0.0163
_refine_ls_shift/su_max 0.002
_refine_ls_shift/su_mean 0.000
_refine_ls_structure_factor_coef Fsqd
_refine_ls_weighting_details 'w=1/[\s^2^(Fo^2^)+(0.0184P)^2^+0.7461P] where P=(Fo^2^+2Fc^2^)/3'
_refine_ls_weighting_scheme calc
_refine_ls_wR_factor_gt 0.0389
_refine_ls_wR_factor_ref 0.0392
_reflns_Friedel_coverage 0.786
_reflns_Friedel_fraction_full 1.000
_reflns_Friedel_fraction_max 0.994
_reflns_number_gt 7914
_reflns_number_total 8114
_reflns_threshold_expression 'I > 2\s(I)'
_cod_data_source_file d2sc06840k2.cif
_cod_data_source_block mo_molan488_0m_a
_cod_depositor_comments 'Adding full bibliography for 1568424--1568427.cif.'
_cod_database_code 1568426
_shelx_shelxl_version_number 2014/7
_shelx_space_group_comment
;
The symmetry employed for this shelxl refinement is uniquely defined
by the following loop, which should always be used as a source of
symmetry information in preference to the above space-group names.
They are only intended as comments.
;
_shelx_estimated_absorpt_t_min 0.778
_shelx_estimated_absorpt_t_max 0.910

loop_
_space_group_symop_operation_xyz
'x, y, z'
'-x+1/2, -y, z+1/2'
'-x, y+1/2, -z+1/2'
'x+1/2, -y+1/2, -z'

loop_
_atom_site_label
_atom_site_type_symbol
_atom_site_fract_x
_atom_site_fract_y
_atom_site_fract_z
_atom_site_U_iso_or_equiv
_atom_site_adp_type
_atom_site_occupancy
_atom_site_site_symmetry_order
_atom_site_calc_flag
_atom_site_refinement_flags_posn
_atom_site_refinement_flags_adp
_atom_site_refinement_flags_occupancy
_atom_site_disorder_assembly
_atom_site_disorder_group
Pd1 Pd 0.71383(2) 0.59114(2) 0.62310(2) 0.00925(3) Uani 1 1 d . . . . .
S1 S 0.78422(5) 0.73320(3) 0.68259(2) 0.01271(8) Uani 1 1 d . . . . .
P1 P 0.61045(5) 0.46114(4) 0.56965(2) 0.00927(8) Uani 1 1 d . . . . .
O1 O 0.82170(14) 0.48428(11) 0.67582(5) 0.0141(3) Uani 1 1 d . . . . .
O2 O 0.92870(18) 0.46602(12) 0.75401(6) 0.0238(3) Uani 1 1 d . . . . .
C1 C 0.6177(2) 0.70700(15) 0.57907(7) 0.0119(3) Uani 1 1 d . . . . .
C2 C 0.4805(2) 0.73743(17) 0.58759(8) 0.0155(4) Uani 1 1 d . . . . .
H2 H 0.4284 0.7008 0.6147 0.019 Uiso 1 1 calc R U . . .
C3 C 0.4196(2) 0.82147(17) 0.55649(9) 0.0205(4) Uani 1 1 d . . . . .
H3 H 0.3266 0.8424 0.5628 0.025 Uiso 1 1 calc R U . . .
C4 C 0.4943(2) 0.87469(17) 0.51633(9) 0.0226(4) Uani 1 1 d . . . . .
H4 H 0.4518 0.9302 0.4945 0.027 Uiso 1 1 calc R U . . .
C5 C 0.6318(2) 0.84616(17) 0.50830(8) 0.0197(4) Uani 1 1 d . . . . .
H5 H 0.6838 0.8829 0.4812 0.024 Uiso 1 1 calc R U . . .
C6 C 0.69307(19) 0.76373(15) 0.53997(7) 0.0146(3) Uani 1 1 d . . . . .
H6 H 0.7875 0.7459 0.5349 0.018 Uiso 1 1 calc R U . . .
C7 C 0.8857(2) 0.52380(16) 0.71661(7) 0.0136(3) Uani 1 1 d . . . . .
C8 C 0.9178(2) 0.65209(16) 0.71799(8) 0.0140(4) Uani 1 1 d . . . . .
C9 C 1.0474(2) 0.67263(17) 0.68397(9) 0.0203(4) Uani 1 1 d . . . . .
H9A H 1.1241 0.6286 0.6985 0.030 Uiso 1 1 calc R U . . .
H9B H 1.0709 0.7528 0.6848 0.030 Uiso 1 1 calc R U . . .
H9C H 1.0297 0.6495 0.6469 0.030 Uiso 1 1 calc R U . . .
C10 C 0.9409(3) 0.69775(18) 0.77429(8) 0.0221(4) Uani 1 1 d . . . . .
H10A H 1.0157 0.6559 0.7915 0.033 Uiso 1 1 calc R U . . .
H10B H 0.8563 0.6891 0.7953 0.033 Uiso 1 1 calc R U . . .
H10C H 0.9655 0.7776 0.7723 0.033 Uiso 1 1 calc R U . . .
C11 C 0.6327(2) 0.73117(17) 0.72308(8) 0.0172(4) Uani 1 1 d . . . . .
C12 C 0.5997(3) 0.6439(2) 0.75755(11) 0.0343(6) Uani 1 1 d . . . . .
H12 H 0.6615 0.5828 0.7623 0.041 Uiso 1 1 calc R U . . .
C13 C 0.4743(3) 0.6467(2) 0.78531(13) 0.0449(8) Uani 1 1 d . . . . .
H13 H 0.4519 0.5877 0.8095 0.054 Uiso 1 1 calc R U . . .
C14 C 0.3829(3) 0.7345(2) 0.77785(11) 0.0361(6) Uani 1 1 d . . . . .
H14 H 0.2978 0.7359 0.7966 0.043 Uiso 1 1 calc R U . . .
C15 C 0.4160(3) 0.8190(3) 0.74330(11) 0.0367(6) Uani 1 1 d . . . . .
H15 H 0.3526 0.8788 0.7376 0.044 Uiso 1 1 calc R U . . .
C16 C 0.5414(2) 0.8192(2) 0.71610(10) 0.0273(5) Uani 1 1 d . . . . .
H16 H 0.5641 0.8797 0.6928 0.033 Uiso 1 1 calc R U . . .
C17 C 0.43019(19) 0.44803(15) 0.58872(7) 0.0111(3) Uani 1 1 d . . . . .
C18 C 0.40104(19) 0.45520(17) 0.64365(7) 0.0146(4) Uani 1 1 d . . . . .
H18 H 0.4717 0.4757 0.6681 0.018 Uiso 1 1 calc R U . . .
C19 C 0.2696(2) 0.43246(16) 0.66249(7) 0.0171(4) Uani 1 1 d . . . . .
H19 H 0.2510 0.4361 0.6998 0.021 Uiso 1 1 calc R U . . .
C20 C 0.16502(17) 0.40424(17) 0.62680(8) 0.0169(3) Uani 1 1 d . . . . .
H20 H 0.0748 0.3896 0.6397 0.020 Uiso 1 1 calc R U . . .
C21 C 0.19268(17) 0.39753(16) 0.57234(7) 0.0157(3) Uani 1 1 d . . . . .
H21 H 0.1212 0.3784 0.5480 0.019 Uiso 1 1 calc R U . . .
C22 C 0.32548(17) 0.41892(16) 0.55320(7) 0.0129(3) Uani 1 1 d . . . . .
H22 H 0.3443 0.4136 0.5159 0.015 Uiso 1 1 calc R U . . .
C23 C 0.61581(18) 0.48033(15) 0.49720(7) 0.0113(3) Uani 1 1 d . . . . .
C24 C 0.53789(19) 0.56532(15) 0.47271(7) 0.0132(3) Uani 1 1 d . . . . .
H24 H 0.4794 0.6117 0.4938 0.016 Uiso 1 1 calc R U . . .
C25 C 0.54598(19) 0.58193(17) 0.41758(7) 0.0159(3) Uani 1 1 d . . . . .
H25 H 0.4924 0.6394 0.4013 0.019 Uiso 1 1 calc R U . . .
C26 C 0.6316(2) 0.51547(17) 0.38601(7) 0.0177(4) Uani 1 1 d . . . . .
H26 H 0.6365 0.5272 0.3484 0.021 Uiso 1 1 calc R U . . .
C27 C 0.7099(2) 0.43162(15) 0.41018(7) 0.0170(3) Uani 1 1 d . . . . .
H27 H 0.7690 0.3861 0.3890 0.020 Uiso 1 1 calc R U . . .
C28 C 0.70214(18) 0.41393(16) 0.46536(7) 0.0140(3) Uani 1 1 d . . . . .
H28 H 0.7559 0.3563 0.4814 0.017 Uiso 1 1 calc R U . . .
C29 C 0.67175(19) 0.31760(15) 0.57890(7) 0.0119(3) Uani 1 1 d . . . . .
C30 C 0.81056(19) 0.29867(16) 0.59005(7) 0.0155(4) Uani 1 1 d . . . . .
H30 H 0.8723 0.3604 0.5926 0.019 Uiso 1 1 calc R U . . .
C31 C 0.8587(2) 0.18940(18) 0.59746(8) 0.0201(4) Uani 1 1 d . . . . .
H31 H 0.9534 0.1767 0.6049 0.024 Uiso 1 1 calc R U . . .
C32 C 0.7691(2) 0.09938(18) 0.59407(8) 0.0223(4) Uani 1 1 d . . . . .
H32 H 0.8019 0.0251 0.6000 0.027 Uiso 1 1 calc R U . . .
C33 C 0.6309(2) 0.11727(17) 0.58205(9) 0.0221(4) Uani 1 1 d . . . . .
H33 H 0.5698 0.0551 0.5790 0.026 Uiso 1 1 calc R U . . .
C34 C 0.5824(2) 0.22576(17) 0.57448(8) 0.0178(4) Uani 1 1 d . . . . .
H34 H 0.4880 0.2378 0.5663 0.021 Uiso 1 1 calc R U . . .

loop_
_atom_site_aniso_label
_atom_site_aniso_U_11
_atom_site_aniso_U_22
_atom_site_aniso_U_33
_atom_site_aniso_U_23
_atom_site_aniso_U_13
_atom_site_aniso_U_12
Pd1 0.00907(5) 0.01085(5) 0.00781(5) -0.00034(5) -0.00038(5) -0.00030(5)
S1 0.01559(19) 0.01087(18) 0.01166(18) -0.00045(14) -0.00152(18) 0.00034(18)
P1 0.00818(19) 0.0113(2) 0.00836(19) -0.00011(16) -0.00061(15) -0.00023(16)
O1 0.0192(7) 0.0116(6) 0.0115(6) -0.0011(5) -0.0045(5) 0.0005(5)
O2 0.0411(9) 0.0153(7) 0.0150(7) 0.0007(6) -0.0106(6) 0.0036(6)
C1 0.0123(8) 0.0121(8) 0.0114(8) -0.0022(6) -0.0022(6) 0.0009(7)
C2 0.0135(8) 0.0174(9) 0.0155(9) -0.0036(7) 0.0006(7) 0.0013(7)
C3 0.0160(9) 0.0176(9) 0.0278(11) -0.0070(8) -0.0058(8) 0.0069(7)
C4 0.0265(10) 0.0133(9) 0.0279(11) 0.0001(8) -0.0114(9) 0.0037(8)
C5 0.0237(10) 0.0141(9) 0.0212(10) 0.0040(7) -0.0042(8) -0.0029(8)
C6 0.0134(9) 0.0141(8) 0.0162(8) 0.0006(6) -0.0011(7) -0.0013(7)
C7 0.0166(8) 0.0131(8) 0.0112(8) -0.0012(6) 0.0000(7) 0.0017(7)
C8 0.0166(9) 0.0124(8) 0.0131(8) -0.0009(7) -0.0046(7) 0.0014(7)
C9 0.0168(9) 0.0206(10) 0.0236(10) 0.0019(8) -0.0024(8) -0.0013(8)
C10 0.0365(12) 0.0157(9) 0.0142(9) -0.0032(7) -0.0095(9) 0.0008(9)
C11 0.0178(9) 0.0183(9) 0.0156(9) -0.0072(7) 0.0008(7) 0.0010(7)
C12 0.0405(14) 0.0255(12) 0.0369(13) 0.0021(10) 0.0233(11) 0.0062(10)
C13 0.0533(18) 0.0357(15) 0.0459(17) -0.0029(13) 0.0345(14) -0.0035(13)
C14 0.0263(11) 0.0489(15) 0.0331(13) -0.0221(12) 0.0127(10) -0.0046(11)
C15 0.0251(12) 0.0465(15) 0.0384(14) -0.0139(12) -0.0006(10) 0.0146(11)
C16 0.0266(11) 0.0271(11) 0.0284(12) -0.0024(9) 0.0014(9) 0.0095(9)
C17 0.0096(8) 0.0113(7) 0.0124(8) 0.0013(6) 0.0000(6) 0.0007(6)
C18 0.0125(8) 0.0193(9) 0.0120(8) -0.0003(7) -0.0007(6) -0.0011(7)
C19 0.0160(8) 0.0230(10) 0.0125(8) 0.0016(6) 0.0041(7) 0.0002(7)
C20 0.0099(7) 0.0195(8) 0.0214(8) 0.0051(9) 0.0030(7) -0.0009(7)
C21 0.0114(8) 0.0183(9) 0.0174(8) 0.0030(7) -0.0033(6) -0.0012(7)
C22 0.0127(7) 0.0138(8) 0.0123(7) 0.0009(7) -0.0010(6) 0.0008(7)
C23 0.0107(7) 0.0140(8) 0.0093(8) -0.0002(6) -0.0007(6) -0.0028(6)
C24 0.0132(8) 0.0138(9) 0.0126(8) 0.0011(6) -0.0015(6) -0.0015(6)
C25 0.0172(8) 0.0170(9) 0.0134(8) 0.0032(7) -0.0026(6) -0.0048(8)
C26 0.0214(9) 0.0211(9) 0.0107(9) 0.0007(7) 0.0004(7) -0.0087(7)
C27 0.0181(8) 0.0207(9) 0.0123(7) -0.0037(6) 0.0043(7) -0.0049(8)
C28 0.0135(7) 0.0161(8) 0.0125(7) -0.0008(7) 0.0013(6) -0.0016(8)
C29 0.0130(8) 0.0128(8) 0.0098(8) -0.0006(6) 0.0002(6) 0.0027(6)
C30 0.0139(9) 0.0199(9) 0.0125(8) -0.0025(7) -0.0017(6) 0.0031(7)
C31 0.0191(10) 0.0269(10) 0.0142(9) -0.0010(8) 0.0000(7) 0.0110(8)
C32 0.0302(11) 0.0178(9) 0.0189(9) 0.0019(8) 0.0051(8) 0.0110(9)
C33 0.0263(11) 0.0142(10) 0.0258(11) -0.0005(7) 0.0041(9) 0.0006(8)
C34 0.0155(8) 0.0158(9) 0.0220(10) -0.0003(7) -0.0013(7) 0.0006(7)

loop_
_atom_type_symbol
_atom_type_description
_atom_type_scat_dispersion_real
_atom_type_scat_dispersion_imag
_atom_type_scat_source
C C 0.0033 0.0016 'International Tables Vol C Tables 4.2.6.8 and 6.1.1.4'
O O 0.0106 0.0060 'International Tables Vol C Tables 4.2.6.8 and 6.1.1.4'
P P 0.1023 0.0942 'International Tables Vol C Tables 4.2.6.8 and 6.1.1.4'
S S 0.1246 0.1234 'International Tables Vol C Tables 4.2.6.8 and 6.1.1.4'
Pd Pd -0.9988 1.0072 'International Tables Vol C Tables 4.2.6.8 and 6.1.1.4'
H H 0.0000 0.0000 'International Tables Vol C Tables 4.2.6.8 and 6.1.1.4'

loop_
_geom_angle_atom_site_label_1
_geom_angle_atom_site_label_2
_geom_angle_atom_site_label_3
_geom_angle
_geom_angle_site_symmetry_1
_geom_angle_site_symmetry_3
_geom_angle_publ_flag
C1 Pd1 O1 173.23(6) . . ?
C1 Pd1 P1 86.50(5) . . ?
O1 Pd1 P1 100.16(4) . . ?
C1 Pd1 S1 89.34(5) . . ?
O1 Pd1 S1 83.90(4) . . ?
P1 Pd1 S1 170.706(18) . . ?
C11 S1 C8 107.56(9) . . ?
C11 S1 Pd1 96.22(6) . . ?
C8 S1 Pd1 97.60(6) . . ?
C17 P1 C29 101.59(8) . . ?
C17 P1 C23 107.30(8) . . ?
C29 P1 C23 103.50(8) . . ?
C17 P1 Pd1 109.22(6) . . ?
C29 P1 Pd1 114.67(6) . . ?
C23 P1 Pd1 118.96(6) . . ?
C7 O1 Pd1 121.07(12) . . ?
C6 C1 C2 118.82(18) . . ?
C6 C1 Pd1 118.33(14) . . ?
C2 C1 Pd1 122.77(15) . . ?
C3 C2 C1 120.30(19) . . ?
C3 C2 H2 119.8 . . ?
C1 C2 H2 119.8 . . ?
C4 C3 C2 120.34(19) . . ?
C4 C3 H3 119.8 . . ?
C2 C3 H3 119.8 . . ?
C3 C4 C5 119.61(19) . . ?
C3 C4 H4 120.2 . . ?
C5 C4 H4 120.2 . . ?
C4 C5 C6 119.96(19) . . ?
C4 C5 H5 120.0 . . ?
C6 C5 H5 120.0 . . ?
C5 C6 C1 120.91(18) . . ?
C5 C6 H6 119.5 . . ?
C1 C6 H6 119.5 . . ?
O2 C7 O1 124.21(18) . . ?
O2 C7 C8 117.45(17) . . ?
O1 C7 C8 118.27(16) . . ?
C10 C8 C9 109.43(17) . . ?
C10 C8 C7 113.51(16) . . ?
C9 C8 C7 107.90(16) . . ?
C10 C8 S1 111.10(14) . . ?
C9 C8 S1 103.21(13) . . ?
C7 C8 S1 111.14(13) . . ?
C8 C9 H9A 109.5 . . ?
C8 C9 H9B 109.5 . . ?
H9A C9 H9B 109.5 . . ?
C8 C9 H9C 109.5 . . ?
H9A C9 H9C 109.5 . . ?
H9B C9 H9C 109.5 . . ?
C8 C10 H10A 109.5 . . ?
C8 C10 H10B 109.5 . . ?
H10A C10 H10B 109.5 . . ?
C8 C10 H10C 109.5 . . ?
H10A C10 H10C 109.5 . . ?
H10B C10 H10C 109.5 . . ?
C16 C11 C12 119.8(2) . . ?
C16 C11 S1 116.54(17) . . ?
C12 C11 S1 123.55(17) . . ?
C11 C12 C13 119.4(2) . . ?
C11 C12 H12 120.3 . . ?
C13 C12 H12 120.3 . . ?
C14 C13 C12 120.6(3) . . ?
C14 C13 H13 119.7 . . ?
C12 C13 H13 119.7 . . ?
C15 C14 C13 119.4(2) . . ?
C15 C14 H14 120.3 . . ?
C13 C14 H14 120.3 . . ?
C14 C15 C16 121.0(2) . . ?
C14 C15 H15 119.5 . . ?
C16 C15 H15 119.5 . . ?
C11 C16 C15 119.8(2) . . ?
C11 C16 H16 120.1 . . ?
C15 C16 H16 120.1 . . ?
C22 C17 C18 119.35(16) . . ?
C22 C17 P1 123.83(14) . . ?
C18 C17 P1 116.38(14) . . ?
C19 C18 C17 120.36(17) . . ?
C19 C18 H18 119.8 . . ?
C17 C18 H18 119.8 . . ?
C18 C19 C20 120.09(17) . . ?
C18 C19 H19 120.0 . . ?
C20 C19 H19 120.0 . . ?
C21 C20 C19 119.96(16) . . ?
C21 C20 H20 120.0 . . ?
C19 C20 H20 120.0 . . ?
C20 C21 C22 120.17(16) . . ?
C20 C21 H21 119.9 . . ?
C22 C21 H21 119.9 . . ?
C17 C22 C21 120.06(16) . . ?
C17 C22 H22 120.0 . . ?
C21 C22 H22 120.0 . . ?
C28 C23 C24 118.81(16) . . ?
C28 C23 P1 120.67(14) . . ?
C24 C23 P1 120.46(14) . . ?
C25 C24 C23 120.16(17) . . ?
C25 C24 H24 119.9 . . ?
C23 C24 H24 119.9 . . ?
C26 C25 C24 120.87(18) . . ?
C26 C25 H25 119.6 . . ?
C24 C25 H25 119.6 . . ?
C27 C26 C25 119.17(17) . . ?
C27 C26 H26 120.4 . . ?
C25 C26 H26 120.4 . . ?
C26 C27 C28 120.44(18) . . ?
C26 C27 H27 119.8 . . ?
C28 C27 H27 119.8 . . ?
C27 C28 C23 120.54(18) . . ?
C27 C28 H28 119.7 . . ?
C23 C28 H28 119.7 . . ?
C30 C29 C34 119.32(17) . . ?
C30 C29 P1 119.49(14) . . ?
C34 C29 P1 121.19(14) . . ?
C31 C30 C29 120.11(19) . . ?
C31 C30 H30 119.9 . . ?
C29 C30 H30 119.9 . . ?
C32 C31 C30 120.15(19) . . ?
C32 C31 H31 119.9 . . ?
C30 C31 H31 119.9 . . ?
C31 C32 C33 120.17(19) . . ?
C31 C32 H32 119.9 . . ?
C33 C32 H32 119.9 . . ?
C34 C33 C32 120.0(2) . . ?
C34 C33 H33 120.0 . . ?
C32 C33 H33 120.0 . . ?
C33 C34 C29 120.28(19) . . ?
C33 C34 H34 119.9 . . ?
C29 C34 H34 119.9 . . ?

loop_
_geom_bond_atom_site_label_1
_geom_bond_atom_site_label_2
_geom_bond_distance
_geom_bond_site_symmetry_2
_geom_bond_publ_flag
Pd1 C1 1.9938(19) . ?
Pd1 O1 2.1079(13) . ?
Pd1 P1 2.2752(5) . ?
Pd1 S1 2.3502(4) . ?
S1 C11 1.786(2) . ?
S1 C8 1.8424(19) . ?
P1 C17 1.8211(19) . ?
P1 C29 1.8216(19) . ?
P1 C23 1.8240(18) . ?
O1 C7 1.282(2) . ?
O2 C7 1.232(2) . ?
C1 C6 1.394(3) . ?
C1 C2 1.398(3) . ?
C2 C3 1.397(3) . ?
C2 H2 0.9500 . ?
C3 C4 1.390(3) . ?
C3 H3 0.9500 . ?
C4 C5 1.392(3) . ?
C4 H4 0.9500 . ?
C5 C6 1.393(3) . ?
C5 H5 0.9500 . ?
C6 H6 0.9500 . ?
C7 C8 1.557(2) . ?
C8 C10 1.523(3) . ?
C8 C9 1.538(3) . ?
C9 H9A 0.9800 . ?
C9 H9B 0.9800 . ?
C9 H9C 0.9800 . ?
C10 H10A 0.9800 . ?
C10 H10B 0.9800 . ?
C10 H10C 0.9800 . ?
C11 C16 1.382(3) . ?
C11 C12 1.385(3) . ?
C12 C13 1.402(3) . ?
C12 H12 0.9500 . ?
C13 C14 1.383(4) . ?
C13 H13 0.9500 . ?
C14 C15 1.363(4) . ?
C14 H14 0.9500 . ?
C15 C16 1.395(3) . ?
C15 H15 0.9500 . ?
C16 H16 0.9500 . ?
C17 C22 1.393(2) . ?
C17 C18 1.403(3) . ?
C18 C19 1.387(3) . ?
C18 H18 0.9500 . ?
C19 C20 1.392(3) . ?
C19 H19 0.9500 . ?
C20 C21 1.388(3) . ?
C20 H20 0.9500 . ?
C21 C22 1.399(2) . ?
C21 H21 0.9500 . ?
C22 H22 0.9500 . ?
C23 C28 1.399(3) . ?
C23 C24 1.402(3) . ?
C24 C25 1.393(2) . ?
C24 H24 0.9500 . ?
C25 C26 1.392(3) . ?
C25 H25 0.9500 . ?
C26 C27 1.391(3) . ?
C26 H26 0.9500 . ?
C27 C28 1.395(2) . ?
C27 H27 0.9500 . ?
C28 H28 0.9500 . ?
C29 C30 1.395(3) . ?
C29 C34 1.399(3) . ?
C30 C31 1.393(3) . ?
C30 H30 0.9500 . ?
C31 C32 1.382(3) . ?
C31 H31 0.9500 . ?
C32 C33 1.392(3) . ?
C32 H32 0.9500 . ?
C33 C34 1.386(3) . ?
C33 H33 0.9500 . ?
C34 H34 0.9500 . ?
